data_7123877
loop_
_publ_author_name
'Li, Jiapeng'
'Yin, Jianhao'
'Wang, Gao-Xiang'
'Yin, Zhu-Bao'
'Zhang, Wen-Xiong'
'Xi, Zhenfeng'

_publ_section_title
;
 Synthesis and reactivity of asymmetric Cr(I) dinitrogen complexes
 supported by cyclopentadienyl-phosphine ligands
;
_journal_name_full 'Chemical Communications'
_journal_paper_doi 10.1039/C9CC02960E
_journal_year 2019
_chemical_formula_moiety 'C32 H48 Cl Cr P'
_chemical_formula_sum 'C32 H48 Cl Cr P'
_chemical_formula_weight 551.12
_space_group_crystal_system monoclinic
_space_group_IT_number 14
_space_group_name_Hall '-P 2ybc'
_space_group_name_H-M_alt 'P 1 21/c 1'
_symmetry_space_group_name_Hall '-P 2ybc'
_symmetry_space_group_name_H-M 'P 1 21/c 1'
_atom_sites_solution_hydrogens geom
_audit_creation_date 2018-12-24
_audit_creation_method
;
Olex2 1.2
(compiled 2018.05.29 svn.r3508 for OlexSys, GUI svn.r5506)
;
_audit_update_record
;
2019-03-14 deposited with the CCDC.    2019-07-17 downloaded from the CCDC.
;
_cell_angle_alpha 90
_cell_angle_beta 99.695(2)
_cell_angle_gamma 90
_cell_formula_units_Z 4
_cell_length_a 20.2829(4)
_cell_length_b 9.1944(2)
_cell_length_c 16.1826(3)
_cell_measurement_reflns_used 23927
_cell_measurement_temperature 180.00(10)
_cell_measurement_theta_max 30.7310
_cell_measurement_theta_min 3.8010
_cell_volume 2974.78(10)
_computing_cell_refinement 'CrysAlisPro 1.171.39.33c (Rigaku OD, 2017)'
_computing_data_collection 'CrysAlisPro 1.171.39.33c (Rigaku OD, 2017)'
_computing_data_reduction 'CrysAlisPro 1.171.39.33c (Rigaku OD, 2017)'
_computing_molecular_graphics 'Olex2 (Dolomanov et al., 2009)'
_computing_publication_material 'Olex2 (Dolomanov et al., 2009)'
_computing_structure_refinement 'ShelXL (Sheldrick, 2015)'
_computing_structure_solution 'SHELXT 2014/5 (Sheldrick, 2014)'
_diffrn_ambient_environment N~2~
_diffrn_ambient_temperature 180.00(10)
_diffrn_detector 'CCD plate'
_diffrn_measured_fraction_theta_full 0.996
_diffrn_measured_fraction_theta_max 0.997
_diffrn_measurement_details
;
List of Runs (angles in degrees, time in seconds):

  # Type    Start    End  Width  t~exp~   \w     \q     \k     \f   Frames
#--------------------------------------------------------------------------
  1  \w    -18.00   8.00   0.50    1.50    --   -1.70 -82.00 -60.00   52
  2  \w    -10.00  16.00   0.50    1.50    --   -1.70 -82.00 -30.00   52
  3  \w     16.00  88.00   0.50    1.50    --   -1.70  57.00 120.00  144
  4  \w    -31.00  -5.00   0.50    1.50    --   -1.70 -82.00 120.00   52
  5  \w    -41.00 -15.00   0.50    1.50    --    1.90 -37.00 120.00   52
  6  \w     15.00  41.00   0.50    1.50    --    1.90  37.00 150.00   52
  7  \w    -16.00  34.00   0.50    1.50    --    1.90 -82.00  30.00  100
  8  \w     27.00  84.00   0.50    1.50    --    1.90  37.00-150.00  114
  9  \w    -32.00  -7.00   0.50    1.50    --    1.90 -82.00 -90.00   50
 10  \w    -17.00  84.00   0.50    1.50    --    1.90  37.00 -60.00  202
 11  \w    -42.00  32.00   0.50    1.50    --    1.90 -77.00  90.00  148
 12  \w    -20.00  16.00   0.50    1.50    --    1.90  57.00  90.00   72
 13  \w     66.00  91.00   0.50    1.50    --    1.90  37.00 150.00   50
;
_diffrn_measurement_device 'four-circle diffractometer'
_diffrn_measurement_device_type 'XtaLAB AFC12 (RINC): Kappa single'
_diffrn_measurement_method '\w scans'
_diffrn_orient_matrix_type 'CrysAlisPro convention (1999,Acta A55,543-557)'
_diffrn_orient_matrix_UB_11 -0.0316100000
_diffrn_orient_matrix_UB_12 -0.0181715000
_diffrn_orient_matrix_UB_13 0.0103460000
_diffrn_orient_matrix_UB_21 -0.0096284000
_diffrn_orient_matrix_UB_22 0.0742207000
_diffrn_orient_matrix_UB_23 -0.0037165000
_diffrn_orient_matrix_UB_31 -0.0129344000
_diffrn_orient_matrix_UB_32 -0.0108192000
_diffrn_orient_matrix_UB_33 -0.0430648000
_diffrn_radiation_monochromator mirror
_diffrn_radiation_probe x-ray
_diffrn_radiation_type MoK\a
_diffrn_radiation_wavelength 0.71073
_diffrn_reflns_av_R_equivalents 0.0363
_diffrn_reflns_av_unetI/netI 0.0185
_diffrn_reflns_Laue_measured_fraction_full 0.996
_diffrn_reflns_Laue_measured_fraction_max 0.997
_diffrn_reflns_limit_h_max 26
_diffrn_reflns_limit_h_min -26
_diffrn_reflns_limit_k_max 11
_diffrn_reflns_limit_k_min -11
_diffrn_reflns_limit_l_max 21
_diffrn_reflns_limit_l_min -19
_diffrn_reflns_number 62546
_diffrn_reflns_point_group_measured_fraction_full 0.996
_diffrn_reflns_point_group_measured_fraction_max 0.997
_diffrn_reflns_theta_full 25.242
_diffrn_reflns_theta_max 27.480
_diffrn_reflns_theta_min 3.654
_diffrn_source 'Rotating-anode X-ray tube'
_diffrn_source_type 'Rigaku (Mo) X-ray Source'
_exptl_absorpt_coefficient_mu 0.547
_exptl_absorpt_correction_T_max 1.00000
_exptl_absorpt_correction_T_min 0.52584
_exptl_absorpt_correction_type multi-scan
_exptl_absorpt_process_details
;
CrysAlisPro 1.171.39.33c (Rigaku Oxford Diffraction, 2017)
Empirical absorption correction using spherical harmonics,
 implemented in SCALE3 ABSPACK scaling algorithm.
;
_exptl_crystal_colour 'dull dark green'
_exptl_crystal_colour_lustre dull
_exptl_crystal_colour_modifier dark
_exptl_crystal_colour_primary green
_exptl_crystal_density_diffrn 1.231
_exptl_crystal_description block
_exptl_crystal_F_000 1184
_exptl_crystal_size_max 0.1
_exptl_crystal_size_mid 0.1
_exptl_crystal_size_min 0.1
_refine_diff_density_max 0.376
_refine_diff_density_min -0.278
_refine_diff_density_rms 0.042
_refine_ls_extinction_method none
_refine_ls_goodness_of_fit_ref 1.030
_refine_ls_hydrogen_treatment constr
_refine_ls_matrix_type full
_refine_ls_number_parameters 320
_refine_ls_number_reflns 6787
_refine_ls_number_restraints 0
_refine_ls_restrained_S_all 1.030
_refine_ls_R_factor_all 0.0305
_refine_ls_R_factor_gt 0.0277
_refine_ls_shift/su_max 0.002
_refine_ls_shift/su_mean 0.000
_refine_ls_structure_factor_coef Fsqd
_refine_ls_weighting_details 'w=1/[\s^2^(Fo^2^)+(0.0380P)^2^+1.1612P] where P=(Fo^2^+2Fc^2^)/3'
_refine_ls_weighting_scheme calc
_refine_ls_wR_factor_gt 0.0745
_refine_ls_wR_factor_ref 0.0762
_reflns_Friedel_coverage 0.000
_reflns_number_gt 6232
_reflns_number_total 6787
_reflns_threshold_expression 'I > 2\s(I)'
_cod_data_source_file c9cc02960e2.cif
_cod_data_source_block exp_2343
_cod_database_code 7123877
_shelx_shelxl_version_number 2017/1
_chemical_oxdiff_formula 'Cr C H P Cl'
_shelx_space_group_comment
;
The symmetry employed for this shelxl refinement is uniquely defined
by the following loop, which should always be used as a source of
symmetry information in preference to the above space-group names.
They are only intended as comments.
;
_shelx_estimated_absorpt_t_max 0.947
_shelx_estimated_absorpt_t_min 0.947
_reflns_odcompleteness_completeness 99.60
_reflns_odcompleteness_iscentric 1
_reflns_odcompleteness_theta 27.42
_olex2_refinement_description
;
1. Fixed Uiso
 At 1.2 times of:
  All C(H) groups, All C(H,H) groups
 At 1.5 times of:
  All C(H,H,H) groups
2.a Ternary CH refined with riding coordinates:
 C13(H13), C19(H19)
2.b Secondary CH2 refined with riding coordinates:
 C7(H7a,H7b), C14(H14a,H14b), C15(H15a,H15b), C16(H16a,H16b), C17(H17a,H17b),
 C18(H18a,H18b), C20(H20a,H20b), C21(H21a,H21b), C22(H22a,H22b), C23(H23a,H23b),
  C24(H24a,H24b), C25(H25a,H25b), C27(H27a,H27b), C29(H29a,H29b), C31(H31a,H31b)
2.c Aromatic/amide H refined with riding coordinates:
 C2(H2), C3(H3), C4(H4), C5(H5)
2.d Idealised Me refined as rotating group:
 C26(H26a,H26b,H26c), C28(H28a,H28b,H28c), C30(H30a,H30b,H30c), C32(H32a,H32b,
 H32c)
;
_olex2_submission_special_instructions 'No special instructions were received'
_oxdiff_exptl_absorpt_empirical_details
;
Empirical correction (ABSPACK) includes:
- Absorption correction using spherical harmonics
- Frame scaling
;
_oxdiff_exptl_absorpt_empirical_full_max 1.444
_oxdiff_exptl_absorpt_empirical_full_min 0.591

loop_
_space_group_symop_operation_xyz
'x, y, z'
'-x, y+1/2, -z+1/2'
'-x, -y, -z'
'x, -y-1/2, z-1/2'

loop_
_atom_site_label
_atom_site_type_symbol
_atom_site_fract_x
_atom_site_fract_y
_atom_site_fract_z
_atom_site_U_iso_or_equiv
_atom_site_adp_type
_atom_site_occupancy
_atom_site_site_symmetry_order
_atom_site_calc_flag
_atom_site_refinement_flags_posn
C1 C 0.76520(6) 0.61662(13) 0.49761(7) 0.0224(2) Uani 1 1 d .
C2 C 0.79681(6) 0.74810(14) 0.48423(8) 0.0286(3) Uani 1 1 d .
H2 H 0.837086 0.771277 0.518291 0.034 Uiso 1 1 calc R
C3 C 0.76979(7) 0.84477(14) 0.42167(9) 0.0324(3) Uani 1 1 d .
H3 H 0.792119 0.930583 0.413543 0.039 Uiso 1 1 calc R
C4 C 0.70962(7) 0.81248(15) 0.37172(8) 0.0318(3) Uani 1 1 d .
H4 H 0.691034 0.876291 0.329573 0.038 Uiso 1 1 calc R
C5 C 0.67710(6) 0.68460(15) 0.38473(8) 0.0285(3) Uani 1 1 d .
H5 H 0.636083 0.664794 0.351407 0.034 Uiso 1 1 calc R
C6 C 0.70363(6) 0.58376(13) 0.44622(7) 0.0226(2) Uani 1 1 d .
C7 C 0.66613(6) 0.44070(14) 0.44772(7) 0.0242(2) Uani 1 1 d .
H7A H 0.623872 0.450600 0.409898 0.029 Uiso 1 1 calc R
H7B H 0.691625 0.366650 0.424279 0.029 Uiso 1 1 calc R
C8 C 0.65100(5) 0.38320(13) 0.52998(7) 0.0208(2) Uani 1 1 d .
C9 C 0.65193(6) 0.23119(13) 0.55025(7) 0.0224(2) Uani 1 1 d .
C10 C 0.63154(6) 0.21686(14) 0.62947(7) 0.0251(2) Uani 1 1 d .
C11 C 0.61378(6) 0.35938(14) 0.65554(8) 0.0260(3) Uani 1 1 d .
C12 C 0.62395(6) 0.46169(14) 0.59376(7) 0.0238(2) Uani 1 1 d .
C13 C 0.86726(6) 0.60009(14) 0.64748(7) 0.0241(2) Uani 1 1 d .
H13 H 0.892943 0.657454 0.612927 0.029 Uiso 1 1 calc R
C14 C 0.91653(6) 0.51076(15) 0.71048(8) 0.0290(3) Uani 1 1 d .
H14A H 0.891825 0.449409 0.743291 0.035 Uiso 1 1 calc R
H14B H 0.942959 0.448390 0.680403 0.035 Uiso 1 1 calc R
C15 C 0.96307(7) 0.61219(17) 0.76915(8) 0.0340(3) Uani 1 1 d .
H15A H 0.992350 0.554267 0.809991 0.041 Uiso 1 1 calc R
H15B H 0.990776 0.666542 0.736686 0.041 Uiso 1 1 calc R
C16 C 0.92387(7) 0.71832(19) 0.81488(9) 0.0405(3) Uani 1 1 d .
H16A H 0.899990 0.664639 0.852171 0.049 Uiso 1 1 calc R
H16B H 0.954751 0.784038 0.848657 0.049 Uiso 1 1 calc R
C17 C 0.87444(8) 0.80564(18) 0.75361(10) 0.0418(3) Uani 1 1 d .
H17A H 0.898606 0.868137 0.720752 0.050 Uiso 1 1 calc R
H17B H 0.848124 0.866998 0.784391 0.050 Uiso 1 1 calc R
C18 C 0.82772(7) 0.70535(16) 0.69480(9) 0.0324(3) Uani 1 1 d .
H18A H 0.798111 0.763847 0.654634 0.039 Uiso 1 1 calc R
H18B H 0.800394 0.649819 0.727204 0.039 Uiso 1 1 calc R
C19 C 0.85083(6) 0.37014(13) 0.51097(8) 0.0232(2) Uani 1 1 d .
H19 H 0.817172 0.341828 0.462880 0.028 Uiso 1 1 calc R
C20 C 0.87715(7) 0.22774(15) 0.55280(9) 0.0342(3) Uani 1 1 d .
H20A H 0.840800 0.175470 0.571485 0.041 Uiso 1 1 calc R
H20B H 0.910718 0.248614 0.601502 0.041 Uiso 1 1 calc R
C21 C 0.90789(8) 0.13300(17) 0.49089(11) 0.0450(4) Uani 1 1 d .
H21A H 0.927496 0.046867 0.519753 0.054 Uiso 1 1 calc R
H21B H 0.872762 0.101613 0.446170 0.054 Uiso 1 1 calc R
C22 C 0.96134(8) 0.2133(2) 0.45305(11) 0.0478(4) Uani 1 1 d .
H22A H 0.998992 0.234946 0.496736 0.057 Uiso 1 1 calc R
H22B H 0.977160 0.151566 0.411877 0.057 Uiso 1 1 calc R
C23 C 0.93393(7) 0.35330(18) 0.41168(9) 0.0396(3) Uani 1 1 d .
H23A H 0.899054 0.331042 0.364621 0.048 Uiso 1 1 calc R
H23B H 0.969337 0.404696 0.390402 0.048 Uiso 1 1 calc R
C24 C 0.90542(6) 0.45058(15) 0.47382(8) 0.0300(3) Uani 1 1 d .
H24A H 0.886737 0.537952 0.445473 0.036 Uiso 1 1 calc R
H24B H 0.941037 0.479318 0.518623 0.036 Uiso 1 1 calc R
C25 C 0.66236(7) 0.10793(14) 0.49242(8) 0.0282(3) Uani 1 1 d .
H25A H 0.688771 0.032137 0.523945 0.034 Uiso 1 1 calc R
H25B H 0.686630 0.142818 0.449571 0.034 Uiso 1 1 calc R
C26 C 0.59509(8) 0.04618(17) 0.45134(10) 0.0402(3) Uani 1 1 d .
H26A H 0.570279 0.119626 0.417157 0.060 Uiso 1 1 calc GR
H26B H 0.570384 0.015607 0.493937 0.060 Uiso 1 1 calc GR
H26C H 0.602215 -0.035626 0.417046 0.060 Uiso 1 1 calc GR
C27 C 0.62679(8) 0.07584(17) 0.67622(9) 0.0393(3) Uani 1 1 d .
H27A H 0.592325 0.016251 0.643768 0.047 Uiso 1 1 calc R
H27B H 0.612394 0.098023 0.729016 0.047 Uiso 1 1 calc R
C28 C 0.69041(12) -0.01292(19) 0.69451(14) 0.0632(5) Uani 1 1 d .
H28A H 0.705792 -0.034622 0.642931 0.095 Uiso 1 1 calc GR
H28B H 0.681721 -0.101966 0.721732 0.095 Uiso 1 1 calc GR
H28C H 0.724070 0.041531 0.730470 0.095 Uiso 1 1 calc GR
C29 C 0.58537(7) 0.38881(18) 0.73415(8) 0.0350(3) Uani 1 1 d .
H29A H 0.591905 0.490550 0.749172 0.042 Uiso 1 1 calc R
H29B H 0.609354 0.331073 0.779699 0.042 Uiso 1 1 calc R
C30 C 0.51077(7) 0.3527(2) 0.72316(10) 0.0486(4) Uani 1 1 d .
H30A H 0.486523 0.413809 0.680417 0.073 Uiso 1 1 calc GR
H30B H 0.494989 0.369013 0.775087 0.073 Uiso 1 1 calc GR
H30C H 0.503989 0.252589 0.707092 0.073 Uiso 1 1 calc GR
C31 C 0.61108(7) 0.62346(14) 0.59552(9) 0.0319(3) Uani 1 1 d .
H31A H 0.646398 0.673982 0.573557 0.038 Uiso 1 1 calc R
H31B H 0.612864 0.653923 0.653240 0.038 Uiso 1 1 calc R
C32 C 0.54412(9) 0.66790(19) 0.54519(14) 0.0567(5) Uani 1 1 d .
H32A H 0.542746 0.642351 0.487411 0.085 Uiso 1 1 calc GR
H32B H 0.538401 0.771068 0.549798 0.085 Uiso 1 1 calc GR
H32C H 0.508838 0.618414 0.566536 0.085 Uiso 1 1 calc GR
Cl1 Cl 0.77194(2) 0.32813(4) 0.78669(2) 0.03649(9) Uani 1 1 d .
Cr1 Cr 0.72556(2) 0.36054(2) 0.64760(2) 0.02180(6) Uani 1 1 d .
P1 P 0.80609(2) 0.48696(3) 0.57717(2) 0.02013(7) Uani 1 1 d .

loop_
_atom_site_aniso_label
_atom_site_aniso_U_11
_atom_site_aniso_U_22
_atom_site_aniso_U_33
_atom_site_aniso_U_23
_atom_site_aniso_U_13
_atom_site_aniso_U_12
C1 0.0196(5) 0.0240(5) 0.0243(5) 0.0006(4) 0.0056(4) 0.0018(4)
C2 0.0245(6) 0.0278(6) 0.0335(6) 0.0006(5) 0.0052(5) -0.0023(5)
C3 0.0343(7) 0.0248(6) 0.0403(7) 0.0047(5) 0.0129(6) 0.0003(5)
C4 0.0336(7) 0.0309(6) 0.0321(6) 0.0095(5) 0.0091(5) 0.0095(5)
C5 0.0230(6) 0.0356(7) 0.0266(6) 0.0044(5) 0.0029(5) 0.0042(5)
C6 0.0198(5) 0.0262(6) 0.0226(5) 0.0006(4) 0.0056(4) 0.0020(4)
C7 0.0214(5) 0.0288(6) 0.0215(5) -0.0001(5) 0.0008(4) -0.0030(5)
C8 0.0147(5) 0.0258(6) 0.0214(5) -0.0034(4) 0.0021(4) -0.0008(4)
C9 0.0202(5) 0.0258(6) 0.0221(5) -0.0024(4) 0.0064(4) -0.0016(4)
C10 0.0213(5) 0.0320(6) 0.0233(5) -0.0025(5) 0.0071(4) -0.0048(5)
C11 0.0157(5) 0.0382(7) 0.0246(6) -0.0079(5) 0.0053(4) -0.0036(5)
C12 0.0150(5) 0.0299(6) 0.0260(6) -0.0073(5) 0.0024(4) 0.0001(4)
C13 0.0174(5) 0.0306(6) 0.0242(5) -0.0040(5) 0.0030(4) -0.0025(4)
C14 0.0200(5) 0.0377(7) 0.0282(6) -0.0021(5) 0.0007(5) -0.0018(5)
C15 0.0218(6) 0.0512(8) 0.0279(6) -0.0045(6) 0.0011(5) -0.0061(6)
C16 0.0304(7) 0.0615(10) 0.0297(7) -0.0152(7) 0.0051(5) -0.0101(7)
C17 0.0374(8) 0.0460(8) 0.0416(8) -0.0191(7) 0.0054(6) -0.0024(6)
C18 0.0256(6) 0.0380(7) 0.0332(7) -0.0104(6) 0.0039(5) 0.0020(5)
C19 0.0171(5) 0.0255(6) 0.0265(6) -0.0031(4) 0.0028(4) -0.0003(4)
C20 0.0316(7) 0.0283(6) 0.0414(7) 0.0000(6) 0.0019(6) 0.0053(5)
C21 0.0423(8) 0.0331(8) 0.0556(10) -0.0126(7) -0.0029(7) 0.0103(6)
C22 0.0301(7) 0.0610(10) 0.0511(9) -0.0283(8) 0.0033(6) 0.0103(7)
C23 0.0274(7) 0.0570(9) 0.0366(7) -0.0183(7) 0.0118(6) -0.0050(6)
C24 0.0238(6) 0.0363(7) 0.0319(6) -0.0082(5) 0.0106(5) -0.0041(5)
C25 0.0338(7) 0.0264(6) 0.0261(6) -0.0029(5) 0.0102(5) 0.0041(5)
C26 0.0453(8) 0.0392(8) 0.0388(7) -0.0167(6) 0.0155(6) -0.0087(6)
C27 0.0488(8) 0.0429(8) 0.0288(7) 0.0044(6) 0.0140(6) -0.0135(7)
C28 0.0904(15) 0.0335(8) 0.0727(13) 0.0224(8) 0.0340(11) 0.0124(9)
C29 0.0245(6) 0.0554(9) 0.0270(6) -0.0133(6) 0.0103(5) -0.0033(6)
C30 0.0258(7) 0.0842(13) 0.0396(8) -0.0108(8) 0.0162(6) -0.0064(7)
C31 0.0254(6) 0.0297(6) 0.0411(7) -0.0121(5) 0.0072(5) 0.0008(5)
C32 0.0386(9) 0.0337(8) 0.0923(14) 0.0005(9) -0.0045(9) 0.0106(7)
Cl1 0.03371(17) 0.0493(2) 0.02437(15) 0.00527(13) -0.00125(12) -0.00221(14)
Cr1 0.01564(10) 0.03001(11) 0.02006(10) 0.00054(7) 0.00393(7) -0.00105(7)
P1 0.01391(13) 0.02494(15) 0.02140(14) 0.00014(11) 0.00253(10) -0.00053(10)

loop_
_atom_type_symbol
_atom_type_description
_atom_type_scat_dispersion_real
_atom_type_scat_dispersion_imag
_atom_type_scat_source
C C 0.0033 0.0016 'International Tables Vol C Tables 4.2.6.8 and 6.1.1.4'
H H 0.0000 0.0000 'International Tables Vol C Tables 4.2.6.8 and 6.1.1.4'
Cl Cl 0.1484 0.1585 'International Tables Vol C Tables 4.2.6.8 and 6.1.1.4'
Cr Cr 0.3209 0.6236 'International Tables Vol C Tables 4.2.6.8 and 6.1.1.4'
P P 0.1023 0.0942 'International Tables Vol C Tables 4.2.6.8 and 6.1.1.4'

loop_
_geom_angle_atom_site_label_1
_geom_angle_atom_site_label_2
_geom_angle_atom_site_label_3
_geom_angle
C2 C1 C6 118.40(11)
C2 C1 P1 120.08(9)
C6 C1 P1 121.45(9)
C1 C2 H2 119.0
C3 C2 C1 121.99(12)
C3 C2 H2 119.0
C2 C3 H3 120.3
C4 C3 C2 119.44(12)
C4 C3 H3 120.3
C3 C4 H4 120.2
C3 C4 C5 119.50(12)
C5 C4 H4 120.2
C4 C5 H5 118.8
C4 C5 C6 122.40(12)
C6 C5 H5 118.8
C1 C6 C7 124.78(11)
C5 C6 C1 118.24(11)
C5 C6 C7 116.79(11)
C6 C7 H7A 107.4
C6 C7 H7B 107.4
H7A C7 H7B 107.0
C8 C7 C6 119.52(10)
C8 C7 H7A 107.4
C8 C7 H7B 107.4
C7 C8 Cr1 125.08(8)
C9 C8 C7 123.04(10)
C9 C8 C12 108.42(10)
C9 C8 Cr1 74.53(7)
C12 C8 C7 127.87(11)
C12 C8 Cr1 73.81(6)
C8 C9 C25 126.03(11)
C8 C9 Cr1 68.68(6)
C10 C9 C8 107.61(10)
C10 C9 C25 125.76(11)
C10 C9 Cr1 71.62(7)
C25 C9 Cr1 131.94(8)
C9 C10 C11 107.80(11)
C9 C10 C27 125.78(12)
C9 C10 Cr1 72.53(7)
C11 C10 C27 126.38(11)
C11 C10 Cr1 71.51(7)
C27 C10 Cr1 123.40(9)
C10 C11 C29 124.09(12)
C10 C11 Cr1 71.90(7)
C12 C11 C10 108.95(10)
C12 C11 C29 126.88(12)
C12 C11 Cr1 72.15(7)
C29 C11 Cr1 124.67(8)
C8 C12 C31 126.45(12)
C8 C12 Cr1 69.10(6)
C11 C12 C8 106.97(11)
C11 C12 C31 126.55(11)
C11 C12 Cr1 71.97(7)
C31 C12 Cr1 122.59(8)
C14 C13 H13 108.5
C14 C13 C18 109.90(10)
C14 C13 P1 113.56(9)
C18 C13 H13 108.5
C18 C13 P1 107.87(8)
P1 C13 H13 108.5
C13 C14 H14A 109.6
C13 C14 H14B 109.6
H14A C14 H14B 108.1
C15 C14 C13 110.38(11)
C15 C14 H14A 109.6
C15 C14 H14B 109.6
C14 C15 H15A 109.3
C14 C15 H15B 109.3
H15A C15 H15B 107.9
C16 C15 C14 111.82(11)
C16 C15 H15A 109.3
C16 C15 H15B 109.3
C15 C16 H16A 109.4
C15 C16 H16B 109.4
H16A C16 H16B 108.0
C17 C16 C15 111.26(12)
C17 C16 H16A 109.4
C17 C16 H16B 109.4
C16 C17 H17A 109.4
C16 C17 H17B 109.4
C16 C17 C18 111.04(13)
H17A C17 H17B 108.0
C18 C17 H17A 109.4
C18 C17 H17B 109.4
C13 C18 H18A 109.3
C13 C18 H18B 109.3
C17 C18 C13 111.56(11)
C17 C18 H18A 109.3
C17 C18 H18B 109.3
H18A C18 H18B 108.0
C20 C19 H19 105.6
C20 C19 C24 111.40(11)
C20 C19 P1 114.07(9)
C24 C19 H19 105.6
C24 C19 P1 113.68(8)
P1 C19 H19 105.6
C19 C20 H20A 109.6
C19 C20 H20B 109.6
C19 C20 C21 110.28(12)
H20A C20 H20B 108.1
C21 C20 H20A 109.6
C21 C20 H20B 109.6
C20 C21 H21A 109.1
C20 C21 H21B 109.1
H21A C21 H21B 107.8
C22 C21 C20 112.45(13)
C22 C21 H21A 109.1
C22 C21 H21B 109.1
C21 C22 H22A 109.5
C21 C22 H22B 109.5
H22A C22 H22B 108.0
C23 C22 C21 110.92(12)
C23 C22 H22A 109.5
C23 C22 H22B 109.5
C22 C23 H23A 109.4
C22 C23 H23B 109.4
C22 C23 C24 110.97(13)
H23A C23 H23B 108.0
C24 C23 H23A 109.4
C24 C23 H23B 109.4
C19 C24 H24A 109.5
C19 C24 H24B 109.5
C23 C24 C19 110.67(11)
C23 C24 H24A 109.5
C23 C24 H24B 109.5
H24A C24 H24B 108.1
C9 C25 H25A 109.7
C9 C25 H25B 109.7
C9 C25 C26 110.00(11)
H25A C25 H25B 108.2
C26 C25 H25A 109.7
C26 C25 H25B 109.7
C25 C26 H26A 109.5
C25 C26 H26B 109.5
C25 C26 H26C 109.5
H26A C26 H26B 109.5
H26A C26 H26C 109.5
H26B C26 H26C 109.5
C10 C27 H27A 108.3
C10 C27 H27B 108.3
C10 C27 C28 115.86(13)
H27A C27 H27B 107.4
C28 C27 H27A 108.3
C28 C27 H27B 108.3
C27 C28 H28A 109.5
C27 C28 H28B 109.5
C27 C28 H28C 109.5
H28A C28 H28B 109.5
H28A C28 H28C 109.5
H28B C28 H28C 109.5
C11 C29 H29A 109.2
C11 C29 H29B 109.2
C11 C29 C30 111.97(11)
H29A C29 H29B 107.9
C30 C29 H29A 109.2
C30 C29 H29B 109.2
C29 C30 H30A 109.5
C29 C30 H30B 109.5
C29 C30 H30C 109.5
H30A C30 H30B 109.5
H30A C30 H30C 109.5
H30B C30 H30C 109.5
C12 C31 H31A 108.9
C12 C31 H31B 108.9
C12 C31 C32 113.38(12)
H31A C31 H31B 107.7
C32 C31 H31A 108.9
C32 C31 H31B 108.9
C31 C32 H32A 109.5
C31 C32 H32B 109.5
C31 C32 H32C 109.5
H32A C32 H32B 109.5
H32A C32 H32C 109.5
H32B C32 H32C 109.5
C8 Cr1 C9 36.79(4)
C8 Cr1 C10 61.07(4)
C8 Cr1 C11 60.91(4)
C8 Cr1 C12 37.10(4)
C8 Cr1 Cl1 161.78(3)
C8 Cr1 P1 88.16(3)
C9 Cr1 P1 109.50(3)
C10 Cr1 C9 35.85(4)
C10 Cr1 Cl1 104.09(3)
C10 Cr1 P1 145.22(3)
C11 Cr1 C9 60.25(4)
C11 Cr1 C10 36.59(4)
C11 Cr1 C12 35.88(5)
C11 Cr1 Cl1 100.91(3)
C11 Cr1 P1 140.82(4)
C12 Cr1 C9 60.89(4)
C12 Cr1 C10 60.76(4)
C12 Cr1 Cl1 127.96(3)
C12 Cr1 P1 105.00(3)
Cl1 Cr1 C9 135.18(3)
Cl1 Cr1 P1 108.803(13)
C1 P1 C13 103.96(6)
C1 P1 C19 100.19(5)
C1 P1 Cr1 112.10(4)
C13 P1 C19 109.68(5)
C13 P1 Cr1 114.34(4)
C19 P1 Cr1 115.13(4)

loop_
_geom_bond_atom_site_label_1
_geom_bond_atom_site_label_2
_geom_bond_distance
C1 C2 1.4022(17)
C1 C6 1.4117(16)
C1 P1 1.8457(12)
C2 H2 0.9300
C2 C3 1.3888(19)
C3 H3 0.9300
C3 C4 1.378(2)
C4 H4 0.9300
C4 C5 1.3815(19)
C5 H5 0.9300
C5 C6 1.3996(17)
C6 C7 1.5216(17)
C7 H7A 0.9700
C7 H7B 0.9700
C7 C8 1.5111(16)
C8 C9 1.4350(17)
C8 C12 1.4413(16)
C8 Cr1 2.2324(11)
C9 C10 1.4179(16)
C9 C25 1.5072(16)
C9 Cr1 2.3096(12)
C10 C11 1.4409(18)
C10 C27 1.5124(19)
C10 Cr1 2.2977(12)
C11 C12 1.4131(18)
C11 C29 1.5067(17)
C11 Cr1 2.2925(12)
C12 C31 1.5112(18)
C12 Cr1 2.2949(12)
C13 H13 0.9800
C13 C14 1.5394(17)
C13 C18 1.5404(17)
C13 P1 1.8549(12)
C14 H14A 0.9700
C14 H14B 0.9700
C14 C15 1.5363(18)
C15 H15A 0.9700
C15 H15B 0.9700
C15 C16 1.526(2)
C16 H16A 0.9700
C16 H16B 0.9700
C16 C17 1.516(2)
C17 H17A 0.9700
C17 H17B 0.9700
C17 C18 1.5330(19)
C18 H18A 0.9700
C18 H18B 0.9700
C19 H19 0.9800
C19 C20 1.5283(17)
C19 C24 1.5357(17)
C19 P1 1.8580(12)
C20 H20A 0.9700
C20 H20B 0.9700
C20 C21 1.537(2)
C21 H21A 0.9700
C21 H21B 0.9700
C21 C22 1.523(3)
C22 H22A 0.9700
C22 H22B 0.9700
C22 C23 1.513(2)
C23 H23A 0.9700
C23 H23B 0.9700
C23 C24 1.5302(18)
C24 H24A 0.9700
C24 H24B 0.9700
C25 H25A 0.9700
C25 H25B 0.9700
C25 C26 1.523(2)
C26 H26A 0.9600
C26 H26B 0.9600
C26 H26C 0.9600
C27 H27A 0.9700
C27 H27B 0.9700
C27 C28 1.513(3)
C28 H28A 0.9600
C28 H28B 0.9600
C28 H28C 0.9600
C29 H29A 0.9700
C29 H29B 0.9700
C29 C30 1.5300(19)
C30 H30A 0.9600
C30 H30B 0.9600
C30 H30C 0.9600
C31 H31A 0.9700
C31 H31B 0.9700
C31 C32 1.517(2)
C32 H32A 0.9600
C32 H32B 0.9600
C32 H32C 0.9600
Cl1 Cr1 2.3080(4)
Cr1 P1 2.4382(3)

loop_
_geom_torsion_atom_site_label_1
_geom_torsion_atom_site_label_2
_geom_torsion_atom_site_label_3
_geom_torsion_atom_site_label_4
_geom_torsion
C1 C2 C3 C4 1.0(2)
C1 C6 C7 C8 52.56(16)
C2 C1 C6 C5 -0.31(17)
C2 C1 C6 C7 174.53(11)
C2 C1 P1 C13 20.69(11)
C2 C1 P1 C19 -92.71(10)
C2 C1 P1 Cr1 144.70(9)
C2 C3 C4 C5 0.1(2)
C3 C4 C5 C6 -1.3(2)
C4 C5 C6 C1 1.39(19)
C4 C5 C6 C7 -173.86(12)
C5 C6 C7 C8 -132.54(12)
C6 C1 C2 C3 -0.86(19)
C6 C1 P1 C13 -162.49(10)
C6 C1 P1 C19 84.11(10)
C6 C1 P1 Cr1 -38.48(11)
C6 C7 C8 C9 -143.92(11)
C6 C7 C8 C12 46.56(16)
C6 C7 C8 Cr1 -50.02(14)
C7 C8 C9 C10 -176.52(10)
C7 C8 C9 C25 -5.01(18)
C7 C8 C9 Cr1 122.10(11)
C7 C8 C12 C11 175.42(11)
C7 C8 C12 C31 -6.40(19)
C7 C8 C12 Cr1 -122.17(11)
C8 C9 C10 C11 3.74(13)
C8 C9 C10 C27 -178.49(12)
C8 C9 C10 Cr1 -59.51(8)
C8 C9 C25 C26 -96.48(15)
C8 C12 C31 C32 84.48(17)
C9 C8 C12 C11 4.67(13)
C9 C8 C12 C31 -177.15(11)
C9 C8 C12 Cr1 67.08(8)
C9 C10 C11 C12 -0.86(13)
C9 C10 C11 C29 175.98(11)
C9 C10 C11 Cr1 -63.91(8)
C9 C10 C27 C28 57.1(2)
C10 C9 C25 C26 73.53(16)
C10 C11 C12 C8 -2.35(13)
C10 C11 C12 C31 179.47(11)
C10 C11 C12 Cr1 -62.90(8)
C10 C11 C29 C30 -78.74(18)
C11 C10 C27 C28 -125.58(16)
C11 C12 C31 C32 -97.68(17)
C12 C8 C9 C10 -5.22(13)
C12 C8 C9 C25 166.29(11)
C12 C8 C9 Cr1 -66.60(8)
C12 C11 C29 C30 97.53(17)
C13 C14 C15 C16 56.33(15)
C14 C13 C18 C17 56.73(15)
C14 C13 P1 C1 -169.78(9)
C14 C13 P1 C19 -63.37(10)
C14 C13 P1 Cr1 67.67(9)
C14 C15 C16 C17 -55.72(17)
C15 C16 C17 C18 55.10(17)
C16 C17 C18 C13 -56.28(17)
C18 C13 C14 C15 -56.23(14)
C18 C13 P1 C1 68.17(10)
C18 C13 P1 C19 174.58(9)
C18 C13 P1 Cr1 -54.38(10)
C19 C20 C21 C22 54.25(16)
C20 C19 C24 C23 56.50(15)
C20 C19 P1 C1 -166.15(9)
C20 C19 P1 C13 84.91(10)
C20 C19 P1 Cr1 -45.72(10)
C20 C21 C22 C23 -55.47(17)
C21 C22 C23 C24 56.44(16)
C22 C23 C24 C19 -57.15(15)
C24 C19 C20 C21 -54.51(15)
C24 C19 P1 C1 64.63(10)
C24 C19 P1 C13 -44.31(10)
C24 C19 P1 Cr1 -174.94(7)
C25 C9 C10 C11 -167.80(11)
C25 C9 C10 C27 10.0(2)
C25 C9 C10 Cr1 128.95(12)
C27 C10 C11 C12 -178.61(12)
C27 C10 C11 C29 -1.8(2)
C27 C10 C11 Cr1 118.33(13)
C29 C11 C12 C8 -179.08(11)
C29 C11 C12 C31 2.7(2)
C29 C11 C12 Cr1 120.37(12)
Cr1 C8 C9 C10 61.38(8)
Cr1 C8 C9 C25 -127.11(12)
Cr1 C8 C12 C11 -62.42(8)
Cr1 C8 C12 C31 115.77(12)
Cr1 C9 C10 C11 63.24(8)
Cr1 C9 C10 C27 -118.99(13)
Cr1 C9 C25 C26 170.70(10)
Cr1 C10 C11 C12 63.06(8)
Cr1 C10 C11 C29 -120.10(12)
Cr1 C10 C27 C28 -34.78(18)
Cr1 C11 C12 C8 60.55(7)
Cr1 C11 C12 C31 -117.63(12)
Cr1 C11 C29 C30 -169.43(11)
Cr1 C12 C31 C32 171.37(12)
P1 C1 C2 C3 176.05(10)
P1 C1 C6 C5 -177.18(9)
P1 C1 C6 C7 -2.35(16)
P1 C13 C14 C15 -177.15(8)
P1 C13 C18 C17 -178.99(10)
P1 C19 C20 C21 175.14(10)
P1 C19 C24 C23 -172.95(9)
